data_4108197
loop_
_publ_author_name
'Hiyam Hamaed'
'Jenna M. Pawlowski'
'Benjamin F.T. Cooper'
'Riqiang Fu'
'S. Holger Eichhorn'
'Robert W. Schurko'

_publ_section_title
;
 Application of Solid-State 35Cl NMR to the Structural Characterization of
 Hydrochloride Pharmaceuticals and their Polymorphs
;
_journal_name_full 'Journal of the American Chemical Society'
_journal_page_first 11056
_journal_page_last 11065
_journal_paper_doi 10.1021/ja802486q
_journal_volume 130
_journal_year 2008
_chemical_formula_sum 'C13 H21 Cl N2 O2'
_chemical_formula_weight 272.77
_chemical_name_systematic
;
 ?
;
_space_group_IT_number 61
_symmetry_cell_setting orthorhombic
_symmetry_space_group_name_Hall '-P 2ac 2ab'
_symmetry_space_group_name_H-M 'P b c a'
_atom_sites_solution_hydrogens geom
_atom_sites_solution_primary direct
_atom_sites_solution_secondary difmap
_audit_creation_method SHELXL-97
_cell_angle_alpha 90.00
_cell_angle_beta 90.00
_cell_angle_gamma 90.00
_cell_formula_units_Z 8
_cell_length_a 14.009(2)
_cell_length_b 8.2472(12)
_cell_length_c 24.853(4)
_cell_measurement_temperature 173(2)
_cell_volume 2871.4(7)
_computing_structure_refinement 'SHELXL-97 (Sheldrick, 1997)'
_diffrn_ambient_temperature 173(2)
_diffrn_measured_fraction_theta_full 0.965
_diffrn_measured_fraction_theta_max 0.965
_diffrn_radiation_monochromator graphite
_diffrn_radiation_source 'fine-focus sealed tube'
_diffrn_radiation_type MoK\a
_diffrn_radiation_wavelength 0.71073
_diffrn_reflns_av_R_equivalents 0.0447
_diffrn_reflns_av_sigmaI/netI 0.0328
_diffrn_reflns_limit_h_max 18
_diffrn_reflns_limit_h_min -18
_diffrn_reflns_limit_k_max 10
_diffrn_reflns_limit_k_min -10
_diffrn_reflns_limit_l_max 32
_diffrn_reflns_limit_l_min -32
_diffrn_reflns_number 30086
_diffrn_reflns_theta_full 28.30
_diffrn_reflns_theta_max 28.30
_diffrn_reflns_theta_min 1.64
_exptl_absorpt_coefficient_mu 0.263
_exptl_crystal_density_diffrn 1.262
_exptl_crystal_F_000 1168
_refine_diff_density_max 0.323
_refine_diff_density_min -0.229
_refine_diff_density_rms 0.057
_refine_ls_extinction_method none
_refine_ls_goodness_of_fit_ref 1.089
_refine_ls_hydrogen_treatment mixed
_refine_ls_matrix_type full
_refine_ls_number_parameters 175
_refine_ls_number_reflns 3433
_refine_ls_number_restraints 0
_refine_ls_restrained_S_all 1.089
_refine_ls_R_factor_all 0.0621
_refine_ls_R_factor_gt 0.0428
_refine_ls_shift/su_max 0.005
_refine_ls_shift/su_mean 0.001
_refine_ls_structure_factor_coef Fsqd
_refine_ls_weighting_details 'calc w=1/[\s^2^(Fo^2^)+(0.0765P)^2^+0.0000P] where P=(Fo^2^+2Fc^2^)/3'
_refine_ls_weighting_scheme calc
_refine_ls_wR_factor_gt 0.1161
_refine_ls_wR_factor_ref 0.1231
_reflns_number_gt 2607
_reflns_number_total 3433
_reflns_threshold_expression >2sigma(I)
_cod_data_source_file ja802486q-file001_ProcaineHCl-2007.cif
_cod_data_source_block bfcprox
_cod_database_code 4108197

loop_
_symmetry_equiv_pos_as_xyz
'x, y, z'
'-x+1/2, -y, z+1/2'
'x+1/2, -y+1/2, -z'
'-x, y+1/2, -z+1/2'
'-x, -y, -z'
'x-1/2, y, -z-1/2'
'-x-1/2, y-1/2, z'
'x, -y-1/2, z-1/2'

loop_
_atom_site_label
_atom_site_type_symbol
_atom_site_fract_x
_atom_site_fract_y
_atom_site_fract_z
_atom_site_U_iso_or_equiv
_atom_site_adp_type
_atom_site_occupancy
_atom_site_symmetry_multiplicity
_atom_site_calc_flag
_atom_site_refinement_flags
Cl01 Cl 0.38190(3) 0.42556(5) 0.211606(15) 0.03056(15) Uani 1 1 d .
O002 O 0.40675(8) 0.39421(13) 0.41296(4) 0.0260(3) Uani 1 1 d .
O003 O 0.31625(9) 0.61802(15) 0.41145(5) 0.0403(3) Uani 1 1 d .
N004 N 0.45013(9) 0.10143(15) 0.34147(5) 0.0211(3) Uani 1 1 d .
N005 N 0.33074(12) 0.4436(2) 0.66232(6) 0.0328(3) Uani 1 1 d .
C006 C 0.35578(11) 0.51223(19) 0.43676(7) 0.0256(3) Uani 1 1 d .
C007 C 0.40696(10) 0.37867(18) 0.52312(6) 0.0238(3) Uani 1 1 d .
H007 H 0.4482 0.3087 0.5036 0.029 Uiso 1 1 calc R
C008 C 0.40070(10) 0.36388(19) 0.57801(6) 0.0241(3) Uani 1 1 d .
H008 H 0.4392 0.2860 0.5960 0.029 Uiso 1 1 calc R
C009 C 0.44647(11) 0.04168(19) 0.39851(6) 0.0249(3) Uani 1 1 d .
H00A H 0.4306 -0.0753 0.3986 0.030 Uiso 1 1 calc R
H00B H 0.3953 0.0998 0.4181 0.030 Uiso 1 1 calc R
C010 C 0.29506(11) 0.59758(18) 0.52564(6) 0.0271(4) Uani 1 1 d .
H010 H 0.2597 0.6800 0.5079 0.033 Uiso 1 1 calc R
C011 C 0.35346(10) 0.49531(18) 0.49562(6) 0.0227(3) Uani 1 1 d .
C012 C 0.48044(11) 0.27515(17) 0.33521(6) 0.0254(3) Uani 1 1 d .
H01A H 0.5414 0.2903 0.3547 0.030 Uiso 1 1 calc R
H01B H 0.4931 0.2956 0.2966 0.030 Uiso 1 1 calc R
C013 C 0.28764(12) 0.58158(19) 0.58047(7) 0.0287(4) Uani 1 1 d .
H013 H 0.2473 0.6530 0.6001 0.034 Uiso 1 1 calc R
C014 C 0.36001(12) 0.06415(19) 0.31105(7) 0.0278(4) Uani 1 1 d .
H01C H 0.3602 0.1249 0.2767 0.033 Uiso 1 1 calc R
H01D H 0.3044 0.1013 0.3324 0.033 Uiso 1 1 calc R
C015 C 0.41096(13) 0.40049(19) 0.35483(6) 0.0288(4) Uani 1 1 d .
H01E H 0.4317 0.5096 0.3430 0.035 Uiso 1 1 calc R
H01F H 0.3469 0.3791 0.3395 0.035 Uiso 1 1 calc R
C016 C 0.33870(11) 0.46147(18) 0.60782(6) 0.0243(3) Uani 1 1 d .
C017 C 0.34942(13) -0.1150(2) 0.29932(7) 0.0351(4) Uani 1 1 d .
H01G H 0.2898 -0.1337 0.2797 0.053 Uiso 1 1 calc R
H01H H 0.3482 -0.1755 0.3333 0.053 Uiso 1 1 calc R
H01I H 0.4034 -0.1518 0.2775 0.053 Uiso 1 1 calc R
C018 C 0.54037(12) 0.0673(2) 0.42723(7) 0.0322(4) Uani 1 1 d .
H01J H 0.5354 0.0268 0.4642 0.048 Uiso 1 1 calc R
H01K H 0.5556 0.1833 0.4279 0.048 Uiso 1 1 calc R
H01L H 0.5910 0.0085 0.4083 0.048 Uiso 1 1 calc R
H102 H 0.2847(14) 0.483(2) 0.6762(7) 0.030(5) Uiso 1 1 d .
H101 H 0.3457(14) 0.357(3) 0.6759(8) 0.043(6) Uiso 1 1 d .
H103 H 0.4982(12) 0.0468(17) 0.3244(6) 0.019(4) Uiso 1 1 d .

loop_
_atom_site_aniso_label
_atom_site_aniso_U_11
_atom_site_aniso_U_22
_atom_site_aniso_U_33
_atom_site_aniso_U_23
_atom_site_aniso_U_13
_atom_site_aniso_U_12
Cl01 0.0258(2) 0.0400(3) 0.0259(2) 0.00832(16) 0.00004(15) -0.00497(16)
O002 0.0326(6) 0.0243(6) 0.0211(6) -0.0007(4) 0.0009(5) 0.0039(5)
O003 0.0534(8) 0.0360(7) 0.0314(7) 0.0054(5) 0.0001(6) 0.0181(6)
N004 0.0208(6) 0.0240(7) 0.0184(6) 0.0016(5) 0.0030(5) 0.0020(5)
N005 0.0358(9) 0.0346(9) 0.0279(8) -0.0023(7) 0.0064(7) 0.0064(7)
C006 0.0241(8) 0.0227(8) 0.0299(9) 0.0004(6) 0.0009(6) 0.0009(6)
C007 0.0206(8) 0.0223(7) 0.0285(8) -0.0031(6) 0.0016(6) 0.0008(6)
C008 0.0220(8) 0.0227(8) 0.0275(8) -0.0006(6) -0.0002(6) 0.0007(6)
C009 0.0319(8) 0.0250(8) 0.0177(7) 0.0037(6) 0.0030(6) 0.0035(6)
C010 0.0253(8) 0.0235(8) 0.0327(8) 0.0016(6) 0.0010(7) 0.0052(6)
C011 0.0212(7) 0.0202(7) 0.0268(8) -0.0003(6) 0.0006(6) -0.0025(6)
C012 0.0290(8) 0.0259(8) 0.0213(7) 0.0025(6) 0.0027(6) -0.0028(6)
C013 0.0262(8) 0.0253(8) 0.0347(9) -0.0054(7) 0.0058(7) 0.0036(6)
C014 0.0237(8) 0.0337(9) 0.0259(8) 0.0045(7) -0.0041(6) -0.0021(7)
C015 0.0404(9) 0.0255(8) 0.0206(8) 0.0014(6) -0.0011(7) 0.0026(7)
C016 0.0228(8) 0.0242(8) 0.0259(8) -0.0036(6) 0.0013(6) -0.0043(6)
C017 0.0330(9) 0.0383(10) 0.0341(9) -0.0012(8) -0.0013(7) -0.0085(8)
C018 0.0371(9) 0.0369(10) 0.0227(8) -0.0003(7) -0.0038(7) 0.0082(8)

loop_
_atom_type_symbol
_atom_type_description
_atom_type_scat_dispersion_real
_atom_type_scat_dispersion_imag
_atom_type_scat_source
C C 0.0033 0.0016 'International Tables Vol C Tables 4.2.6.8 and 6.1.1.4'
H H 0.0000 0.0000 'International Tables Vol C Tables 4.2.6.8 and 6.1.1.4'
N N 0.0061 0.0033 'International Tables Vol C Tables 4.2.6.8 and 6.1.1.4'
O O 0.0106 0.0060 'International Tables Vol C Tables 4.2.6.8 and 6.1.1.4'
Cl Cl 0.1484 0.1585 'International Tables Vol C Tables 4.2.6.8 and 6.1.1.4'

loop_
_geom_angle_atom_site_label_1
_geom_angle_atom_site_label_2
_geom_angle_atom_site_label_3
_geom_angle
C006 O002 C015 115.79(12)
C009 N004 C012 114.85(11)
C009 N004 C014 112.27(12)
C012 N004 C014 112.35(11)
C009 N004 H103 107.5(10)
C012 N004 H103 102.3(9)
C014 N004 H103 106.6(10)
C016 N005 H102 116.5(12)
C016 N005 H101 119.0(14)
H102 N005 H101 112.7(18)
O003 C006 O002 122.45(15)
O003 C006 C011 125.16(14)
O002 C006 C011 112.38(13)
C008 C007 C011 120.85(14)
C008 C007 H007 119.6
C011 C007 H007 119.6
C007 C008 C016 121.05(14)
C007 C008 H008 119.5
C016 C008 H008 119.5
N004 C009 C018 111.72(13)
N004 C009 H00A 109.3
C018 C009 H00A 109.3
N004 C009 H00B 109.3
C018 C009 H00B 109.3
H00A C009 H00B 107.9
C013 C010 C011 121.22(14)
C013 C010 H010 119.4
C011 C010 H010 119.4
C010 C011 C007 118.04(14)
C010 C011 C006 119.27(14)
C007 C011 C006 122.69(14)
C015 C012 N004 116.09(13)
C015 C012 H01A 108.3
N004 C012 H01A 108.3
C015 C012 H01B 108.3
N004 C012 H01B 108.3
H01A C012 H01B 107.4
C010 C013 C016 120.79(14)
C010 C013 H013 119.6
C016 C013 H013 119.6
N004 C014 C017 112.26(13)
N004 C014 H01C 109.2
C017 C014 H01C 109.2
N004 C014 H01D 109.2
C017 C014 H01D 109.2
H01C C014 H01D 107.9
O002 C015 C012 109.03(12)
O002 C015 H01E 109.9
C012 C015 H01E 109.9
O002 C015 H01F 109.9
C012 C015 H01F 109.9
H01E C015 H01F 108.3
N005 C016 C008 120.94(15)
N005 C016 C013 121.09(15)
C008 C016 C013 117.93(14)
C014 C017 H01G 109.5
C014 C017 H01H 109.5
H01G C017 H01H 109.5
C014 C017 H01I 109.5
H01G C017 H01I 109.5
H01H C017 H01I 109.5
C009 C018 H01J 109.5
C009 C018 H01K 109.5
H01J C018 H01K 109.5
C009 C018 H01L 109.5
H01J C018 H01L 109.5
H01K C018 H01L 109.5

loop_
_geom_bond_atom_site_label_1
_geom_bond_atom_site_label_2
_geom_bond_distance
O002 C006 1.3442(19)
O002 C015 1.4469(18)
O003 C006 1.2098(19)
N004 C009 1.5019(18)
N004 C012 1.5024(18)
N004 C014 1.503(2)
N004 H103 0.914(16)
N005 C016 1.367(2)
N005 H102 0.801(19)
N005 H101 0.81(2)
C006 C011 1.470(2)
C007 C008 1.372(2)
C007 C011 1.398(2)
C007 H007 0.9500
C008 C016 1.397(2)
C008 H008 0.9500
C009 C018 1.512(2)
C009 H00A 0.9900
C009 H00B 0.9900
C010 C013 1.373(2)
C010 C011 1.392(2)
C010 H010 0.9500
C012 C015 1.501(2)
C012 H01A 0.9900
C012 H01B 0.9900
C013 C016 1.398(2)
C013 H013 0.9500
C014 C017 1.513(2)
C014 H01C 0.9900
C014 H01D 0.9900
C015 H01E 0.9900
C015 H01F 0.9900
C017 H01G 0.9800
C017 H01H 0.9800
C017 H01I 0.9800
C018 H01J 0.9800
C018 H01K 0.9800
C018 H01L 0.9800

loop_
_geom_torsion_atom_site_label_1
_geom_torsion_atom_site_label_2
_geom_torsion_atom_site_label_3
_geom_torsion_atom_site_label_4
_geom_torsion
C015 O002 C006 O003 -0.5(2)
C015 O002 C006 C011 178.85(13)
C011 C007 C008 C016 1.9(2)
C012 N004 C009 C018 -54.78(17)
C014 N004 C009 C018 175.24(12)
C013 C010 C011 C007 -2.0(2)
C013 C010 C011 C006 177.24(15)
C008 C007 C011 C010 1.1(2)
C008 C007 C011 C006 -178.14(14)
O003 C006 C011 C010 6.3(2)
O002 C006 C011 C010 -173.02(13)
O003 C006 C011 C007 -174.49(16)
O002 C006 C011 C007 6.2(2)
C009 N004 C012 C015 -69.33(17)
C014 N004 C012 C015 60.61(17)
C011 C010 C013 C016 -0.1(2)
C009 N004 C014 C017 -70.53(17)
C012 N004 C014 C017 158.22(13)
C006 O002 C015 C012 172.55(13)
N004 C012 C015 O002 69.85(17)
C007 C008 C016 N005 178.27(15)
C007 C008 C016 C013 -3.9(2)
C010 C013 C016 N005 -179.20(15)
C010 C013 C016 C008 3.0(2)
